data_7233112
loop_
_publ_author_name
'Youngjin Kang'
'Yi-Lu Chang'
'Jia-Sheng Lu'
'Soo-Byung Ko'
'Yingli Rao'
'Maria Varlan'
'Zheng-Hong Luc'
'Suning Wang'

_publ_section_title
;
 Highly efficient blue phosphorescent and electroluminescent Ir(III)
 compounds
;
_journal_name_full 'Journal of Materials Chemistry C'
_journal_page_first 441
_journal_page_last 450
_journal_paper_doi 10.1039/C2TC00270A
_journal_volume 1
_journal_year 2013
_chemical_formula_sum 'C27 H16 Cl2 F4 Ir N5 O2'
_chemical_formula_weight 781.55
_space_group_IT_number 15
_space_group_name_Hall '-C 2yc'
_space_group_name_H-M_alt 'C 1 2/c 1'
_symmetry_cell_setting monoclinic
_symmetry_space_group_name_H-M 'C 1 2/c 1'
_atom_sites_solution_hydrogens geom
_atom_sites_solution_primary direct
_atom_sites_solution_secondary difmap
_cell_angle_alpha 90.00
_cell_angle_beta 109.068(2)
_cell_angle_gamma 90.00
_cell_formula_units_Z 8
_cell_length_a 34.9751(13)
_cell_length_b 9.6151(3)
_cell_length_c 15.9638(6)
_cell_measurement_temperature 180(2)
_cell_volume 5073.9(3)
_computing_structure_refinement 'SHELXL-97 (Sheldrick, 1997)'
_computing_structure_solution 'SHELXS-97 (Sheldrick, 1990)'
_diffrn_ambient_temperature 180(2)
_diffrn_measured_fraction_theta_full 0.998
_diffrn_measured_fraction_theta_max 0.998
_diffrn_radiation_monochromator graphite
_diffrn_radiation_source 'fine-focus sealed tube'
_diffrn_radiation_type MoK\a
_diffrn_radiation_wavelength 0.71073
_diffrn_reflns_av_R_equivalents 0.0000
_diffrn_reflns_av_sigmaI/netI 0.0368
_diffrn_reflns_limit_h_max 40
_diffrn_reflns_limit_h_min -42
_diffrn_reflns_limit_k_max 11
_diffrn_reflns_limit_k_min 0
_diffrn_reflns_limit_l_max 19
_diffrn_reflns_limit_l_min 0
_diffrn_reflns_number 4972
_diffrn_reflns_theta_full 26.00
_diffrn_reflns_theta_max 26.00
_diffrn_reflns_theta_min 2.21
_exptl_absorpt_coefficient_mu 5.541
_exptl_absorpt_correction_T_max 0.8972
_exptl_absorpt_correction_T_min 0.7691
_exptl_absorpt_correction_type multi-scan
_exptl_crystal_density_diffrn 2.046
_exptl_crystal_density_method 'not measured'
_exptl_crystal_F_000 3008
_exptl_crystal_size_max 0.05
_exptl_crystal_size_mid 0.02
_exptl_crystal_size_min 0.02
_refine_diff_density_max 2.752
_refine_diff_density_min -1.737
_refine_diff_density_rms 0.176
_refine_ls_extinction_method none
_refine_ls_goodness_of_fit_ref 1.068
_refine_ls_hydrogen_treatment constr
_refine_ls_matrix_type full
_refine_ls_number_parameters 370
_refine_ls_number_reflns 4972
_refine_ls_number_restraints 0
_refine_ls_restrained_S_all 1.068
_refine_ls_R_factor_all 0.0575
_refine_ls_R_factor_gt 0.0410
_refine_ls_shift/su_max 0.001
_refine_ls_shift/su_mean 0.000
_refine_ls_structure_factor_coef Fsqd
_refine_ls_weighting_details 'calc w=1/[\s^2^(Fo^2^)+(0.0350P)^2^+120.0000P] where P=(Fo^2^+2Fc^2^)/3'
_refine_ls_weighting_scheme calc
_refine_ls_wR_factor_gt 0.0935
_refine_ls_wR_factor_ref 0.0993
_reflns_number_gt 4065
_reflns_number_total 4972
_reflns_threshold_expression >2sigma(I)
_cod_data_source_file J.Mat-Chem-2013-1-441-1.cif
_cod_data_source_block louis87a
_cod_original_sg_symbol_H-M C2/c
_cod_database_code 7233112

loop_
_symmetry_equiv_pos_as_xyz
'x, y, z'
'-x, y, -z+1/2'
'x+1/2, y+1/2, z'
'-x+1/2, y+1/2, -z+1/2'
'-x, -y, -z'
'x, -y, z-1/2'
'-x+1/2, -y+1/2, -z'
'x+1/2, -y+1/2, z-1/2'

loop_
_atom_site_label
_atom_site_type_symbol
_atom_site_fract_x
_atom_site_fract_y
_atom_site_fract_z
_atom_site_U_iso_or_equiv
_atom_site_adp_type
_atom_site_occupancy
_atom_site_symmetry_multiplicity
_atom_site_calc_flag
_atom_site_refinement_flags
_atom_site_disorder_assembly
_atom_site_disorder_group
Ir1 Ir 0.138514(8) 0.81244(3) 0.240335(18) 0.01788(9) Uani 1 1 d . . .
N1 N 0.2677(2) 0.6517(8) 0.4289(5) 0.0317(16) Uani 1 1 d . . .
N2 N 0.17465(18) 0.9863(7) 0.2582(4) 0.0211(13) Uani 1 1 d . . .
N3 N 0.10664(18) 0.6312(7) 0.2250(4) 0.0218(13) Uani 1 1 d . . .
N4 N 0.1500(2) 0.6180(8) -0.0278(5) 0.0360(18) Uani 1 1 d . . .
N5 N 0.11528(19) 0.8949(6) 0.3367(4) 0.0199(13) Uani 1 1 d . . .
O1 O 0.08518(15) 0.9174(5) 0.1619(3) 0.0217(11) Uani 1 1 d . . .
O2 O 0.03450(16) 1.0533(6) 0.1685(4) 0.0296(13) Uani 1 1 d . . .
F1 F 0.18370(17) 0.8016(6) -0.0528(3) 0.0472(14) Uani 1 1 d . . .
F2 F 0.11460(17) 0.4352(6) -0.0079(3) 0.0487(14) Uani 1 1 d . . .
F3 F 0.29287(14) 0.8616(6) 0.4182(3) 0.0394(12) Uani 1 1 d . . .
F4 F 0.24387(16) 0.4417(6) 0.4466(3) 0.0444(13) Uani 1 1 d . . .
C1 C 0.1610(2) 1.1131(8) 0.2284(5) 0.0249(17) Uani 1 1 d . . .
H1B H 0.1333 1.1240 0.1947 0.030 Uiso 1 1 calc R . .
C2 C 0.1857(3) 1.2279(9) 0.2446(5) 0.0294(18) Uani 1 1 d . . .
H2A H 0.1753 1.3169 0.2229 0.035 Uiso 1 1 calc R . .
C3 C 0.2254(3) 1.2115(9) 0.2926(6) 0.034(2) Uani 1 1 d . . .
H3A H 0.2432 1.2893 0.3036 0.041 Uiso 1 1 calc R . .
C4 C 0.2402(3) 1.0824(9) 0.3253(5) 0.0308(19) Uani 1 1 d . . .
H4B H 0.2679 1.0708 0.3589 0.037 Uiso 1 1 calc R . .
C5 C 0.2139(2) 0.9695(8) 0.3084(5) 0.0239(17) Uani 1 1 d . . .
C6 C 0.2229(2) 0.8248(9) 0.3413(5) 0.0237(16) Uani 1 1 d . . .
C7 C 0.2602(2) 0.7760(9) 0.3958(5) 0.0301(19) Uani 1 1 d . . .
C8 C 0.2360(2) 0.5693(9) 0.4091(5) 0.0289(18) Uani 1 1 d . . .
C9 C 0.1977(3) 0.5981(8) 0.3559(5) 0.0277(18) Uani 1 1 d . . .
H9A H 0.1768 0.5306 0.3443 0.033 Uiso 1 1 calc R . .
C10 C 0.1903(2) 0.7318(9) 0.3187(5) 0.0230(17) Uani 1 1 d . . .
C11 C 0.0870(3) 0.5864(9) 0.2803(6) 0.0302(18) Uani 1 1 d . . .
H11A H 0.0870 0.6446 0.3284 0.036 Uiso 1 1 calc R . .
C12 C 0.0671(3) 0.4615(10) 0.2707(6) 0.041(2) Uani 1 1 d . . .
H12A H 0.0537 0.4342 0.3111 0.049 Uiso 1 1 calc R . .
C13 C 0.0670(3) 0.3757(9) 0.2005(6) 0.036(2) Uani 1 1 d . . .
H13A H 0.0534 0.2887 0.1913 0.043 Uiso 1 1 calc R . .
C14 C 0.0873(3) 0.4211(9) 0.1444(6) 0.0322(19) Uani 1 1 d . . .
H14A H 0.0878 0.3635 0.0963 0.039 Uiso 1 1 calc R . .
C15 C 0.1069(2) 0.5479(8) 0.1564(5) 0.0257(17) Uani 1 1 d . . .
C16 C 0.1298(2) 0.6079(8) 0.1036(5) 0.0267(18) Uani 1 1 d . . .
C17 C 0.1321(3) 0.5586(9) 0.0230(6) 0.035(2) Uani 1 1 d . . .
C18 C 0.1671(2) 0.7384(10) 0.0017(5) 0.0313(19) Uani 1 1 d . . .
C19 C 0.1695(2) 0.7995(9) 0.0810(5) 0.0263(17) Uani 1 1 d . . .
H19A H 0.1846 0.8825 0.0999 0.032 Uiso 1 1 calc R . .
C20 C 0.1493(2) 0.7373(8) 0.1328(5) 0.0217(16) Uani 1 1 d . . .
C21 C 0.1314(3) 0.8809(9) 0.4249(5) 0.0269(17) Uani 1 1 d . . .
H21A H 0.1560 0.8305 0.4488 0.032 Uiso 1 1 calc R . .
C22 C 0.1132(3) 0.9378(9) 0.4818(5) 0.0313(19) Uani 1 1 d . . .
H22A H 0.1248 0.9242 0.5440 0.038 Uiso 1 1 calc R . .
C23 C 0.0784(3) 1.0143(10) 0.4479(6) 0.036(2) Uani 1 1 d . . .
H23A H 0.0659 1.0554 0.4866 0.044 Uiso 1 1 calc R . .
C24 C 0.0618(3) 1.0310(9) 0.3580(6) 0.0310(19) Uani 1 1 d . . .
H24A H 0.0376 1.0829 0.3333 0.037 Uiso 1 1 calc R . .
C25 C 0.0811(2) 0.9701(8) 0.3041(5) 0.0232(16) Uani 1 1 d . . .
C26 C 0.0647(2) 0.9826(8) 0.2038(5) 0.0219(16) Uani 1 1 d . . .
C100 C 0.0007(3) 0.2175(10) -0.0285(6) 0.044(2) Uani 1 1 d . . .
H10A H 0.0262 0.1856 0.0161 0.053 Uiso 1 1 calc R . .
H10B H -0.0162 0.1346 -0.0519 0.053 Uiso 1 1 calc R . .
Cl1 Cl -0.02509(8) 0.3288(3) 0.02295(19) 0.0564(7) Uani 1 1 d . . .
Cl2 Cl 0.01187(11) 0.3009(3) -0.1152(2) 0.0715(9) Uani 1 1 d . . .

loop_
_atom_site_aniso_label
_atom_site_aniso_U_11
_atom_site_aniso_U_22
_atom_site_aniso_U_33
_atom_site_aniso_U_23
_atom_site_aniso_U_13
_atom_site_aniso_U_12
Ir1 0.01997(15) 0.01877(15) 0.01506(14) -0.00101(13) 0.00593(10) 0.00053(13)
N1 0.028(4) 0.039(4) 0.027(4) -0.003(3) 0.006(3) 0.011(3)
N2 0.022(3) 0.028(4) 0.015(3) -0.005(3) 0.008(3) -0.002(3)
N3 0.016(3) 0.025(3) 0.019(3) 0.001(3) -0.001(2) 0.002(3)
N4 0.033(4) 0.047(5) 0.028(4) -0.015(3) 0.010(3) 0.002(4)
N5 0.028(3) 0.019(3) 0.013(3) -0.003(2) 0.008(3) -0.005(3)
O1 0.023(3) 0.023(3) 0.019(2) -0.001(2) 0.006(2) 0.000(2)
O2 0.023(3) 0.029(3) 0.034(3) 0.003(3) 0.006(2) 0.007(2)
F1 0.051(3) 0.070(4) 0.029(3) -0.008(3) 0.025(2) -0.010(3)
F2 0.063(4) 0.047(3) 0.040(3) -0.029(3) 0.022(3) -0.015(3)
F3 0.021(2) 0.055(3) 0.038(3) -0.005(2) 0.004(2) -0.005(2)
F4 0.051(3) 0.037(3) 0.038(3) 0.012(2) 0.006(2) 0.017(3)
C1 0.026(4) 0.026(4) 0.025(4) -0.003(3) 0.012(3) 0.001(3)
C2 0.041(5) 0.024(4) 0.028(4) -0.001(3) 0.017(4) -0.005(4)
C3 0.045(5) 0.034(5) 0.027(4) -0.006(4) 0.016(4) -0.013(4)
C4 0.026(4) 0.038(5) 0.027(4) -0.008(4) 0.005(3) -0.009(4)
C5 0.022(4) 0.031(4) 0.022(4) -0.001(3) 0.011(3) -0.002(3)
C6 0.017(4) 0.034(4) 0.020(4) -0.005(3) 0.007(3) 0.002(3)
C7 0.025(4) 0.045(5) 0.021(4) -0.005(4) 0.007(3) 0.002(4)
C8 0.032(4) 0.033(5) 0.022(4) 0.000(4) 0.008(3) 0.009(4)
C9 0.032(4) 0.023(4) 0.028(4) 0.001(3) 0.010(4) 0.005(3)
C10 0.017(4) 0.037(5) 0.016(3) 0.000(3) 0.007(3) 0.009(3)
C11 0.033(4) 0.029(4) 0.031(4) 0.005(4) 0.012(4) -0.004(4)
C12 0.044(5) 0.034(5) 0.044(5) 0.010(4) 0.013(4) -0.006(4)
C13 0.034(5) 0.027(4) 0.038(5) 0.004(4) -0.001(4) -0.006(4)
C14 0.034(5) 0.026(4) 0.031(4) -0.009(4) 0.005(4) 0.000(4)
C15 0.033(4) 0.018(4) 0.024(4) 0.000(3) 0.006(3) 0.009(3)
C16 0.022(4) 0.030(4) 0.025(4) -0.007(3) 0.003(3) 0.005(3)
C17 0.039(5) 0.028(5) 0.034(5) -0.014(4) 0.007(4) 0.002(4)
C18 0.027(4) 0.053(6) 0.019(4) 0.005(4) 0.014(3) 0.004(4)
C19 0.019(4) 0.032(4) 0.026(4) 0.000(4) 0.006(3) 0.005(3)
C20 0.026(4) 0.025(4) 0.013(3) -0.003(3) 0.004(3) 0.008(3)
C21 0.033(4) 0.031(4) 0.015(4) 0.003(3) 0.005(3) -0.003(4)
C22 0.042(5) 0.037(5) 0.015(4) -0.003(4) 0.010(3) -0.005(4)
C23 0.041(5) 0.041(5) 0.034(5) -0.014(4) 0.022(4) -0.005(4)
C24 0.033(5) 0.028(5) 0.035(5) 0.000(4) 0.016(4) 0.002(4)
C25 0.028(4) 0.020(4) 0.022(4) -0.003(3) 0.009(3) -0.003(3)
C26 0.022(4) 0.023(4) 0.021(4) -0.001(3) 0.007(3) -0.005(3)
C100 0.054(6) 0.039(6) 0.035(5) 0.001(4) 0.008(4) -0.007(5)
Cl1 0.0496(15) 0.0547(17) 0.0616(16) 0.0050(14) 0.0137(13) 0.0062(13)
Cl2 0.084(2) 0.0552(18) 0.090(2) 0.0198(17) 0.0483(19) 0.0012(16)

loop_
_atom_type_symbol
_atom_type_description
_atom_type_scat_dispersion_real
_atom_type_scat_dispersion_imag
_atom_type_scat_source
C C 0.0033 0.0016 'International Tables Vol C Tables 4.2.6.8 and 6.1.1.4'
H H 0.0000 0.0000 'International Tables Vol C Tables 4.2.6.8 and 6.1.1.4'
N N 0.0061 0.0033 'International Tables Vol C Tables 4.2.6.8 and 6.1.1.4'
O O 0.0106 0.0060 'International Tables Vol C Tables 4.2.6.8 and 6.1.1.4'
F F 0.0171 0.0103 'International Tables Vol C Tables 4.2.6.8 and 6.1.1.4'
Ir Ir -1.4442 7.9887 'International Tables Vol C Tables 4.2.6.8 and 6.1.1.4'
Cl Cl 0.1484 0.1585 'International Tables Vol C Tables 4.2.6.8 and 6.1.1.4'

loop_
_geom_angle_atom_site_label_1
_geom_angle_atom_site_label_2
_geom_angle_atom_site_label_3
_geom_angle
_geom_angle_site_symmetry_1
_geom_angle_site_symmetry_3
C10 Ir1 C20 90.6(3) . .
C10 Ir1 N3 95.3(3) . .
C20 Ir1 N3 80.7(3) . .
C10 Ir1 N2 80.7(3) . .
C20 Ir1 N2 97.6(3) . .
N3 Ir1 N2 175.6(2) . .
C10 Ir1 N5 100.1(3) . .
C20 Ir1 N5 168.8(3) . .
N3 Ir1 N5 94.8(2) . .
N2 Ir1 N5 87.7(2) . .
C10 Ir1 O1 174.6(3) . .
C20 Ir1 O1 92.4(2) . .
N3 Ir1 O1 89.7(2) . .
N2 Ir1 O1 94.4(2) . .
N5 Ir1 O1 77.2(2) . .
C7 N1 C8 114.4(7) . .
C1 N2 C5 119.5(7) . .
C1 N2 Ir1 124.0(5) . .
C5 N2 Ir1 116.3(5) . .
C11 N3 C15 118.5(7) . .
C11 N3 Ir1 124.5(5) . .
C15 N3 Ir1 116.9(5) . .
C17 N4 C18 114.7(7) . .
C21 N5 C25 118.4(7) . .
C21 N5 Ir1 126.6(5) . .
C25 N5 Ir1 115.0(5) . .
C26 O1 Ir1 116.9(4) . .
N2 C1 C2 122.4(7) . .
C3 C2 C1 118.5(8) . .
C2 C3 C4 120.3(8) . .
C3 C4 C5 119.2(8) . .
N2 C5 C4 120.0(7) . .
N2 C5 C6 112.2(7) . .
C4 C5 C6 127.8(7) . .
C7 C6 C10 117.6(8) . .
C7 C6 C5 125.8(7) . .
C10 C6 C5 116.5(6) . .
N1 C7 F3 114.1(7) . .
N1 C7 C6 126.1(8) . .
F3 C7 C6 119.8(8) . .
N1 C8 F4 113.9(7) . .
N1 C8 C9 127.5(8) . .
F4 C8 C9 118.6(8) . .
C8 C9 C10 117.3(8) . .
C6 C10 C9 117.0(7) . .
C6 C10 Ir1 114.2(6) . .
C9 C10 Ir1 128.8(6) . .
N3 C11 C12 123.5(8) . .
C11 C12 C13 118.6(9) . .
C14 C13 C12 117.9(8) . .
C15 C14 C13 121.7(8) . .
N3 C15 C14 119.8(8) . .
N3 C15 C16 112.5(7) . .
C14 C15 C16 127.7(7) . .
C17 C16 C20 115.6(8) . .
C17 C16 C15 127.2(8) . .
C20 C16 C15 116.9(7) . .
N4 C17 F2 114.2(7) . .
N4 C17 C16 127.3(8) . .
F2 C17 C16 118.6(8) . .
N4 C18 F1 114.2(7) . .
N4 C18 C19 126.0(8) . .
F1 C18 C19 119.7(8) . .
C18 C19 C20 118.4(8) . .
C19 C20 C16 117.8(7) . .
C19 C20 Ir1 129.0(6) . .
C16 C20 Ir1 112.9(6) . .
N5 C21 C22 121.6(8) . .
C23 C22 C21 119.5(7) . .
C24 C23 C22 119.5(8) . .
C23 C24 C25 118.4(8) . .
N5 C25 C24 122.5(7) . .
N5 C25 C26 115.6(6) . .
C24 C25 C26 121.9(7) . .
O2 C26 O1 124.8(7) . .
O2 C26 C25 120.0(7) . .
O1 C26 C25 115.1(6) . .
Cl2 C100 Cl1 111.7(5) . .

loop_
_geom_bond_atom_site_label_1
_geom_bond_atom_site_label_2
_geom_bond_distance
_geom_bond_site_symmetry_2
Ir1 C10 1.992(7) .
Ir1 C20 2.010(7) .
Ir1 N3 2.040(6) .
Ir1 N2 2.058(6) .
Ir1 N5 2.115(6) .
Ir1 O1 2.130(5) .
N1 C7 1.298(11) .
N1 C8 1.316(11) .
N2 C1 1.339(10) .
N2 C5 1.354(10) .
N3 C11 1.354(10) .
N3 C15 1.360(10) .
N4 C17 1.305(12) .
N4 C18 1.318(12) .
N5 C21 1.342(9) .
N5 C25 1.347(10) .
O1 C26 1.291(9) .
O2 C26 1.228(9) .
F1 C18 1.339(9) .
F2 C17 1.352(10) .
F3 C7 1.359(10) .
F4 C8 1.354(10) .
C1 C2 1.373(11) .
C2 C3 1.359(12) .
C3 C4 1.379(12) .
C4 C5 1.391(11) .
C5 C6 1.484(11) .
C6 C7 1.391(11) .
C6 C10 1.401(11) .
C8 C9 1.360(11) .
C9 C10 1.403(11) .
C11 C12 1.371(12) .
C12 C13 1.391(13) .
C13 C14 1.383(13) .
C14 C15 1.382(11) .
C15 C16 1.457(11) .
C16 C17 1.398(11) .
C16 C20 1.422(11) .
C18 C19 1.373(11) .
C19 C20 1.384(11) .
C21 C22 1.381(11) .
C22 C23 1.374(12) .
C23 C24 1.370(12) .
C24 C25 1.387(11) .
C25 C26 1.518(10) .
C100 Cl2 1.750(10) .
C100 Cl1 1.766(11) .
